data_4075781
loop_
_publ_author_name
'Nemes, Gabriela Cretiu'
'Silaghi-Dumitrescu, Luminita'
'Silaghi-Dumitrescu, Ioan'
'Escudi\'e, Jean'
'Ranaivonjatovo, Henri'
'Molloy, Kieran C.'
'Mahon, Mary F.'
'Zukerman-Schpector, Julio'

_publ_section_title
;
 Difluorenylsilanes, -germanes, and -stannanes Exhibiting an Unprecedented
 Parallel Arrangement of the Fluorene Units
;
_journal_issue 6
_journal_name_full Organometallics
_journal_page_first 1134
_journal_paper_doi 10.1021/om049543y
_journal_volume 24
_journal_year 2005
_chemical_formula_sum 'C31 H32 Ge Si'
_chemical_formula_weight 505.27
_chemical_name_systematic
; 
 ? 
;
_space_group_IT_number 2
_symmetry_cell_setting triclinic
_symmetry_space_group_name_Hall '-P 1'
_symmetry_space_group_name_H-M 'P -1'
_atom_sites_solution_hydrogens geom
_atom_sites_solution_primary direct
_atom_sites_solution_secondary difmap
_audit_creation_method SHELXL-97
_cell_angle_alpha 85.918(8)
_cell_angle_beta 87.093(8)
_cell_angle_gamma 87.936(9)
_cell_formula_units_Z 2
_cell_length_a 8.5001(6)
_cell_length_b 10.0668(9)
_cell_length_c 15.399(2)
_cell_measurement_reflns_used 25
_cell_measurement_temperature 293(2)
_cell_measurement_theta_max 18.6
_cell_measurement_theta_min 11.3
_cell_volume 1311.9(2)
_computing_cell_refinement 'CAD4 Software (Enraf-Nonius,1989)'
_computing_data_collection 'CAD4 Software (Enraf-Nonius,1989)'
_computing_data_reduction 'XCAD4 (Harms & Wocadlo, 1995)'
_computing_molecular_graphics 'ZORTEP (Zsolnai, 1995)'
_computing_publication_material PARST95-Nardelli,PLATON-Spek,WinGX-Farrugia
_computing_structure_refinement 'SHELXL-97 (Sheldrick, 1997)'
_computing_structure_solution 'SHELXS-97 (Sheldrick, 1990)'
_diffrn_ambient_temperature 293(2)
_diffrn_measured_fraction_theta_full 1.000
_diffrn_measured_fraction_theta_max 1.000
_diffrn_measurement_device_type 'CAD4 Mach3'
_diffrn_radiation_monochromator graphite
_diffrn_radiation_source 'fine-focus sealed tube'
_diffrn_radiation_type MoK\a
_diffrn_radiation_wavelength 0.71073
_diffrn_reflns_av_R_equivalents 0.0212
_diffrn_reflns_av_sigmaI/netI 0.0302
_diffrn_reflns_limit_h_max 10
_diffrn_reflns_limit_h_min 0
_diffrn_reflns_limit_k_max 12
_diffrn_reflns_limit_k_min -12
_diffrn_reflns_limit_l_max 18
_diffrn_reflns_limit_l_min -18
_diffrn_reflns_number 5465
_diffrn_reflns_theta_full 25.91
_diffrn_reflns_theta_max 25.91
_diffrn_reflns_theta_min 1.33
_diffrn_standards_decay_% 3
_diffrn_standards_interval_time 60
_diffrn_standards_number 3
_exptl_absorpt_coefficient_mu 1.230
_exptl_absorpt_correction_T_max 0.8320
_exptl_absorpt_correction_T_min 0.6980
_exptl_absorpt_correction_type psi-scan
_exptl_crystal_colour colourless
_exptl_crystal_density_diffrn 1.279
_exptl_crystal_density_method 'not measured'
_exptl_crystal_description irregular
_exptl_crystal_F_000 528
_exptl_crystal_size_max 0.50
_exptl_crystal_size_mid 0.25
_exptl_crystal_size_min 0.15
_refine_diff_density_max 0.546
_refine_diff_density_min -0.377
_refine_diff_density_rms 0.061
_refine_ls_extinction_method none
_refine_ls_goodness_of_fit_ref 1.055
_refine_ls_hydrogen_treatment riding
_refine_ls_matrix_type full
_refine_ls_number_parameters 303
_refine_ls_number_reflns 5101
_refine_ls_number_restraints 0
_refine_ls_restrained_S_all 1.055
_refine_ls_R_factor_all 0.0571
_refine_ls_R_factor_gt 0.0336
_refine_ls_shift/su_max 0.000
_refine_ls_shift/su_mean 0.000
_refine_ls_structure_factor_coef Fsqd
_refine_ls_weighting_details 'calc w=1/[\s^2^(Fo^2^)+(0.0549P)^2^+0.1219P] where P=(Fo^2^+2Fc^2^)/3'
_refine_ls_weighting_scheme calc
_refine_ls_wR_factor_gt 0.0883
_refine_ls_wR_factor_ref 0.0967
_reflns_number_gt 3884
_reflns_number_total 5101
_reflns_threshold_expression >2sigma(I)
_cod_data_source_file om049543ysi20041215_103715.cif
_cod_data_source_block 3b
_cod_depositor_comments
;
The following automatic conversions were performed:

'_exptl_absorpt_correction_type' value 'psi scan' changed to
'psi-scan' according to
/home/saulius/struct/CIF-dictionaries/cif_core.dic dictionary named
'cif_core.dic' version 2.4.1 from 2010-06-29.

Automatic conversion script
Id: cif_fix_values 1715 2011-07-08 13:25:40Z adriana 
;
_cod_original_cell_volume 1312.0(2)
_cod_original_sg_symbol_H-M P-1
_cod_database_code 4075781

loop_
_symmetry_equiv_pos_as_xyz
'x, y, z'
'-x, -y, -z'

loop_
_atom_site_label
_atom_site_type_symbol
_atom_site_fract_x
_atom_site_fract_y
_atom_site_fract_z
_atom_site_U_iso_or_equiv
_atom_site_adp_type
_atom_site_occupancy
_atom_site_symmetry_multiplicity
_atom_site_calc_flag
_atom_site_refinement_flags
Ge Ge -0.02139(3) 0.29565(2) 0.735571(18) 0.03688(10) Uani 1 1 d .
Si Si 0.24919(9) 0.16567(8) 0.59361(5) 0.04812(19) Uani 1 1 d .
C11 C -0.0051(3) 0.4123(2) 0.83442(16) 0.0386(5) Uani 1 1 d .
H11 H 0.1062 0.4318 0.8388 0.046 Uiso 1 1 calc R
C12 C -0.0979(3) 0.5437(2) 0.82582(18) 0.0426(6) Uani 1 1 d .
C13 C -0.0872(4) 0.6459(3) 0.7612(2) 0.0547(7) Uani 1 1 d .
H13 H -0.0171 0.6386 0.7133 0.066 Uiso 1 1 calc R
C14 C -0.1829(4) 0.7597(3) 0.7689(2) 0.0659(9) Uani 1 1 d .
H14 H -0.1769 0.8288 0.7256 0.079 Uiso 1 1 calc R
C15 C -0.2865(4) 0.7718(3) 0.8400(3) 0.0701(10) Uani 1 1 d .
H15 H -0.3492 0.8489 0.8440 0.084 Uiso 1 1 calc R
C16 C -0.2983(3) 0.6709(3) 0.9049(2) 0.0602(8) Uani 1 1 d .
H16 H -0.3691 0.6790 0.9524 0.072 Uiso 1 1 calc R
C17 C -0.2022(3) 0.5561(3) 0.89825(18) 0.0459(6) Uani 1 1 d .
C18 C -0.1835(3) 0.4383(3) 0.95784(18) 0.0452(6) Uani 1 1 d .
C19 C -0.2567(4) 0.4039(3) 1.0391(2) 0.0602(8) Uani 1 1 d .
H19 H -0.3355 0.4591 1.0626 0.072 Uiso 1 1 calc R
C110 C -0.2107(4) 0.2875(4) 1.0839(2) 0.0700(9) Uani 1 1 d .
H110 H -0.2590 0.2639 1.1381 0.084 Uiso 1 1 calc R
C111 C -0.0933(4) 0.2043(4) 1.0495(2) 0.0676(9) Uani 1 1 d .
H111 H -0.0631 0.1262 1.0811 0.081 Uiso 1 1 calc R
C112 C -0.0205(4) 0.2369(3) 0.9683(2) 0.0563(7) Uani 1 1 d .
H112 H 0.0578 0.1808 0.9453 0.068 Uiso 1 1 calc R
C113 C -0.0658(3) 0.3534(3) 0.92229(17) 0.0432(6) Uani 1 1 d .
C114 C -0.1144(3) 0.1267(3) 0.7733(2) 0.0557(7) Uani 1 1 d .
H11A H -0.2116 0.1426 0.8059 0.084 Uiso 1 1 calc R
H11B H -0.0430 0.0745 0.8093 0.084 Uiso 1 1 calc R
H11C H -0.1344 0.0794 0.7232 0.084 Uiso 1 1 calc R
C115 C -0.1550(3) 0.3772(3) 0.6462(2) 0.0586(8) Uani 1 1 d .
H11D H -0.1536 0.3216 0.5981 0.088 Uiso 1 1 calc R
H11E H -0.1164 0.4632 0.6265 0.088 Uiso 1 1 calc R
H11F H -0.2610 0.3872 0.6701 0.088 Uiso 1 1 calc R
C21 C 0.2035(3) 0.2720(2) 0.69021(16) 0.0352(5) Uani 1 1 d .
C22 C 0.2684(3) 0.4090(2) 0.67002(16) 0.0360(5) Uani 1 1 d .
C23 C 0.2298(3) 0.5080(3) 0.60603(19) 0.0494(6) Uani 1 1 d .
H23 H 0.1531 0.4940 0.5669 0.059 Uiso 1 1 calc R
C24 C 0.3064(4) 0.6274(3) 0.6012(2) 0.0617(8) Uani 1 1 d .
H24 H 0.2814 0.6935 0.5583 0.074 Uiso 1 1 calc R
C25 C 0.4198(4) 0.6496(3) 0.6594(2) 0.0638(8) Uani 1 1 d .
H25 H 0.4698 0.7307 0.6553 0.077 Uiso 1 1 calc R
C26 C 0.4597(3) 0.5536(3) 0.7229(2) 0.0548(7) Uani 1 1 d .
H26 H 0.5356 0.5692 0.7621 0.066 Uiso 1 1 calc R
C27 C 0.3846(3) 0.4324(2) 0.72805(17) 0.0399(5) Uani 1 1 d .
C28 C 0.4037(3) 0.3147(3) 0.78715(16) 0.0405(5) Uani 1 1 d .
C29 C 0.5045(3) 0.2884(3) 0.85498(19) 0.0556(7) Uani 1 1 d .
H29 H 0.5734 0.3524 0.8691 0.067 Uiso 1 1 calc R
C210 C 0.5010(4) 0.1655(4) 0.9012(2) 0.0658(9) Uani 1 1 d .
H210 H 0.5681 0.1466 0.9466 0.079 Uiso 1 1 calc R
C211 C 0.3986(4) 0.0709(3) 0.8804(2) 0.0618(8) Uani 1 1 d .
H211 H 0.3975 -0.0111 0.9122 0.074 Uiso 1 1 calc R
C212 C 0.2971(3) 0.0955(3) 0.81302(19) 0.0509(7) Uani 1 1 d .
H212 H 0.2288 0.0307 0.7994 0.061 Uiso 1 1 calc R
C213 C 0.2994(3) 0.2189(2) 0.76604(16) 0.0373(5) Uani 1 1 d .
C214 C 0.1671(5) -0.0032(3) 0.6102(3) 0.0860(12) Uani 1 1 d .
H21A H 0.0545 0.0044 0.6182 0.129 Uiso 1 1 calc R
H21B H 0.2100 -0.0491 0.6610 0.129 Uiso 1 1 calc R
H21C H 0.1945 -0.0524 0.5601 0.129 Uiso 1 1 calc R
C215 C 0.1729(6) 0.2415(4) 0.4898(2) 0.0903(13) Uani 1 1 d .
H21D H 0.1992 0.1838 0.4438 0.135 Uiso 1 1 calc R
H21E H 0.2197 0.3263 0.4758 0.135 Uiso 1 1 calc R
H21F H 0.0605 0.2538 0.4961 0.135 Uiso 1 1 calc R
C216 C 0.4691(4) 0.1505(4) 0.5813(3) 0.0886(13) Uani 1 1 d .
H21G H 0.4993 0.1179 0.5256 0.133 Uiso 1 1 calc R
H21H H 0.5079 0.0895 0.6267 0.133 Uiso 1 1 calc R
H21I H 0.5130 0.2363 0.5854 0.133 Uiso 1 1 calc R

loop_
_atom_site_aniso_label
_atom_site_aniso_U_11
_atom_site_aniso_U_22
_atom_site_aniso_U_33
_atom_site_aniso_U_23
_atom_site_aniso_U_13
_atom_site_aniso_U_12
Ge 0.03068(14) 0.03366(14) 0.04701(16) -0.00625(10) -0.00406(10) -0.00094(9)
Si 0.0495(4) 0.0451(4) 0.0509(4) -0.0143(3) 0.0022(3) -0.0024(3)
C11 0.0325(12) 0.0377(12) 0.0467(14) -0.0103(11) -0.0017(10) -0.0006(9)
C12 0.0390(13) 0.0363(13) 0.0541(15) -0.0133(11) -0.0025(11) -0.0039(10)
C13 0.0589(17) 0.0420(15) 0.0639(18) -0.0105(13) 0.0008(14) -0.0027(12)
C14 0.082(2) 0.0384(15) 0.079(2) -0.0084(15) -0.0135(19) 0.0020(15)
C15 0.066(2) 0.0448(17) 0.102(3) -0.0244(18) -0.0157(19) 0.0156(15)
C16 0.0478(16) 0.0599(19) 0.075(2) -0.0265(16) -0.0001(15) 0.0061(13)
C17 0.0347(13) 0.0489(15) 0.0568(16) -0.0210(13) -0.0027(11) -0.0033(11)
C18 0.0342(12) 0.0547(16) 0.0494(15) -0.0164(12) -0.0036(11) -0.0093(11)
C19 0.0517(17) 0.079(2) 0.0521(17) -0.0200(16) 0.0034(14) -0.0134(15)
C110 0.074(2) 0.091(3) 0.0456(17) -0.0051(17) 0.0028(16) -0.0262(19)
C111 0.076(2) 0.072(2) 0.0549(19) 0.0076(16) -0.0138(17) -0.0133(17)
C112 0.0571(17) 0.0583(18) 0.0540(17) -0.0028(14) -0.0094(14) -0.0017(14)
C113 0.0371(13) 0.0501(15) 0.0441(14) -0.0098(12) -0.0064(11) -0.0057(11)
C114 0.0466(15) 0.0451(15) 0.076(2) -0.0091(14) 0.0062(14) -0.0115(12)
C115 0.0467(16) 0.0657(19) 0.0650(19) -0.0066(15) -0.0206(14) 0.0062(13)
C21 0.0314(11) 0.0329(12) 0.0412(13) -0.0017(10) -0.0023(10) -0.0005(9)
C22 0.0318(11) 0.0351(12) 0.0410(13) -0.0029(10) 0.0009(10) -0.0026(9)
C23 0.0488(15) 0.0455(15) 0.0532(16) 0.0042(12) -0.0054(12) -0.0047(12)
C24 0.0659(19) 0.0439(16) 0.073(2) 0.0116(14) 0.0030(16) -0.0087(14)
C25 0.0602(19) 0.0421(15) 0.089(2) -0.0033(15) 0.0051(17) -0.0177(13)
C26 0.0394(14) 0.0558(17) 0.0712(19) -0.0153(15) -0.0002(13) -0.0135(12)
C27 0.0283(11) 0.0430(13) 0.0492(14) -0.0101(11) 0.0011(10) -0.0015(10)
C28 0.0287(11) 0.0493(14) 0.0436(14) -0.0074(11) 0.0002(10) 0.0047(10)
C29 0.0382(14) 0.075(2) 0.0544(17) -0.0117(15) -0.0102(12) 0.0063(13)
C210 0.0521(17) 0.095(3) 0.0482(17) 0.0026(17) -0.0116(14) 0.0228(17)
C211 0.0561(18) 0.068(2) 0.0564(18) 0.0152(15) 0.0014(14) 0.0218(15)
C212 0.0472(15) 0.0462(15) 0.0569(17) 0.0055(13) 0.0015(13) 0.0078(12)
C213 0.0315(11) 0.0389(12) 0.0408(13) -0.0022(10) 0.0001(10) 0.0058(9)
C214 0.110(3) 0.0508(19) 0.099(3) -0.0296(19) 0.014(2) -0.0160(19)
C215 0.129(4) 0.094(3) 0.051(2) -0.0194(19) -0.016(2) 0.001(3)
C216 0.060(2) 0.111(3) 0.097(3) -0.048(3) 0.022(2) 0.000(2)

loop_
_atom_type_symbol
_atom_type_description
_atom_type_scat_dispersion_real
_atom_type_scat_dispersion_imag
_atom_type_scat_source
C C 0.0033 0.0016 'International Tables Vol C Tables 4.2.6.8 and 6.1.1.4'
H H 0.0000 0.0000 'International Tables Vol C Tables 4.2.6.8 and 6.1.1.4'
Si Si 0.0817 0.0704 'International Tables Vol C Tables 4.2.6.8 and 6.1.1.4'
Ge Ge 0.1547 1.8001 'International Tables Vol C Tables 4.2.6.8 and 6.1.1.4'

loop_
_geom_angle_atom_site_label_1
_geom_angle_atom_site_label_2
_geom_angle_atom_site_label_3
_geom_angle
C114 Ge C115 105.82(14)
C114 Ge C11 112.06(12)
C115 Ge C11 111.93(12)
C114 Ge C21 111.97(11)
C115 Ge C21 111.73(12)
C11 Ge C21 103.50(10)
C214 Si C215 106.5(2)
C214 Si C216 109.4(2)
C215 Si C216 108.6(2)
C214 Si C21 113.06(15)
C215 Si C21 113.29(15)
C216 Si C21 105.97(14)
C113 C11 C12 102.1(2)
C113 C11 Ge 115.16(16)
C12 C11 Ge 115.08(17)
C13 C12 C17 120.2(2)
C13 C12 C11 129.5(2)
C17 C12 C11 110.3(2)
C12 C13 C14 118.9(3)
C15 C14 C13 121.0(3)
C16 C15 C14 120.7(3)
C15 C16 C17 118.9(3)
C16 C17 C12 120.2(3)
C16 C17 C18 131.0(3)
C12 C17 C18 108.7(2)
C19 C18 C113 120.2(3)
C19 C18 C17 131.1(3)
C113 C18 C17 108.7(2)
C110 C19 C18 119.0(3)
C19 C110 C111 121.0(3)
C110 C111 C112 120.6(3)
C113 C112 C111 119.2(3)
C112 C113 C18 120.1(3)
C112 C113 C11 129.7(2)
C18 C113 C11 110.1(2)
C22 C21 C213 101.96(19)
C22 C21 Si 109.68(16)
C213 C21 Si 109.39(15)
C22 C21 Ge 107.62(15)
C213 C21 Ge 107.52(15)
Si C21 Ge 119.27(12)
C23 C22 C27 119.2(2)
C23 C22 C21 130.4(2)
C27 C22 C21 110.4(2)
C24 C23 C22 119.4(3)
C23 C24 C25 120.8(3)
C26 C25 C24 120.8(3)
C25 C26 C27 119.0(3)
C26 C27 C22 120.7(2)
C26 C27 C28 130.8(2)
C22 C27 C28 108.5(2)
C29 C28 C213 120.7(3)
C29 C28 C27 130.5(3)
C213 C28 C27 108.9(2)
C210 C29 C28 119.0(3)
C211 C210 C29 120.4(3)
C210 C211 C212 121.4(3)
C211 C212 C213 118.8(3)
C212 C213 C28 119.8(2)
C212 C213 C21 130.0(2)
C28 C213 C21 110.2(2)

loop_
_geom_bond_atom_site_label_1
_geom_bond_atom_site_label_2
_geom_bond_distance
Ge C114 1.940(3)
Ge C115 1.946(3)
Ge C11 2.001(2)
Ge C21 2.014(2)
Si C214 1.857(3)
Si C215 1.859(4)
Si C216 1.871(4)
Si C21 1.910(2)
C11 C113 1.512(4)
C11 C12 1.517(3)
C12 C13 1.381(4)
C12 C17 1.399(4)
C13 C14 1.390(4)
C14 C15 1.379(5)
C15 C16 1.376(5)
C16 C17 1.398(4)
C17 C18 1.456(4)
C18 C19 1.396(4)
C18 C113 1.407(4)
C19 C110 1.371(5)
C110 C111 1.388(5)
C111 C112 1.390(4)
C112 C113 1.380(4)
C21 C22 1.510(3)
C21 C213 1.513(3)
C22 C23 1.394(4)
C22 C27 1.402(3)
C23 C24 1.383(4)
C24 C25 1.383(5)
C25 C26 1.372(4)
C26 C27 1.392(4)
C27 C28 1.451(4)
C28 C29 1.390(4)
C28 C213 1.399(3)
C29 C210 1.382(4)
C210 C211 1.378(5)
C211 C212 1.385(4)
C212 C213 1.393(4)
